data_4025909
loop_
_publ_author_name
'Benjamin J. Coe'
'John Fielden'
'Simon P. Foxon'
'Madeleine Helliwell'
'Inge Asselberghs'
'Koen Clays'
'Kurt De Mey'
'Bruce S. Brunschwig'

_publ_contact_author_address
;
School of Chemistry, University of Manchester, Oxford Road, Manchester, M13
 9PL, UK.
;
_publ_contact_author_email b.coe@manchester.ac.uk
_publ_contact_author_name 'Benjamin J. Coe'
_publ_section_title
;
 Syntheses and Properties of Two-Dimensional, Dicationic Nonlinear Optical
 Chromophores Based on Pyrazinyl Cores
;
_journal_name_full 'Journal of Organic Chemistry'
_journal_page_first 8550
_journal_page_last 8563
_journal_paper_doi 10.1021/jo101966r
_journal_volume 75
_journal_year 2010
_chemical_formula_moiety 'C27 H24 N6, 2(N O3), 2.5(H2 O)'
_chemical_formula_sum 'C27 H29 N8 O8.5'
_chemical_formula_weight 601.58
_space_group_IT_number 14
_symmetry_cell_setting monoclinic
_symmetry_space_group_name_Hall '-P 2ybc'
_symmetry_space_group_name_H-M 'P 1 21/c 1'
_atom_sites_solution_hydrogens geom
_atom_sites_solution_primary direct
_atom_sites_solution_secondary difmap
_audit_creation_method SHELXL-97
_cell_angle_alpha 90.00
_cell_angle_beta 96.79(1)
_cell_angle_gamma 90.00
_cell_formula_units_Z 4
_cell_length_a 19.223(1)
_cell_length_b 10.223(1)
_cell_length_c 13.931(1)
_cell_measurement_reflns_used 2769
_cell_measurement_temperature 100(2)
_cell_measurement_theta_max 27.8124
_cell_measurement_theta_min 2.7266
_cell_volume 2718.5(4)
_computing_cell_refinement
; 
CrysAlisPro, Oxford Diffraction Ltd.,
Version 1.171.33.31 (release 08-01-2009 CrysAlis171 .NET)
(compiled Jan  8 2009,16:24:04)
;
_computing_data_collection
; 
CrysAlisPro, Oxford Diffraction Ltd.,
Version 1.171.33.31 (release 08-01-2009 CrysAlis171 .NET)
(compiled Jan  8 2009,16:24:04)
;
_computing_data_reduction
; 
CrysAlisPro, Oxford Diffraction Ltd.,
Version 1.171.33.31 (release 08-01-2009 CrysAlis171 .NET)
(compiled Jan  8 2009,16:24:04)
;
_computing_molecular_graphics 'SHELXL-97 (Sheldrick, 1997)'
_computing_publication_material 'SHELXL-97 (Sheldrick, 1997)'
_computing_structure_refinement 'SHELXL-97 (Sheldrick, 1997)'
_computing_structure_solution 'SIR-2004 (Altomare, 1992)'
_diffrn_ambient_temperature 100(2)
_diffrn_detector_area_resol_mean 8.3367
_diffrn_measured_fraction_theta_full 0.983
_diffrn_measured_fraction_theta_max 0.983
_diffrn_measurement_device_type 'Oxford Diffraction XCalibur2'
_diffrn_measurement_method '\w scans'
_diffrn_radiation_monochromator graphite
_diffrn_radiation_source 'Enhance (Mo) X-ray Source'
_diffrn_radiation_type MoK\a
_diffrn_radiation_wavelength 0.71073
_diffrn_reflns_av_R_equivalents 0.0516
_diffrn_reflns_av_sigmaI/netI 0.1059
_diffrn_reflns_limit_h_max 17
_diffrn_reflns_limit_h_min -22
_diffrn_reflns_limit_k_max 12
_diffrn_reflns_limit_k_min -10
_diffrn_reflns_limit_l_max 16
_diffrn_reflns_limit_l_min -11
_diffrn_reflns_number 8464
_diffrn_reflns_theta_full 25.03
_diffrn_reflns_theta_max 25.03
_diffrn_reflns_theta_min 2.77
_exptl_absorpt_coefficient_mu 0.112
_exptl_absorpt_correction_T_max 1.0000
_exptl_absorpt_correction_T_min 0.78713
_exptl_absorpt_correction_type multi-scan
_exptl_absorpt_process_details
; 
CrysAlis RED, Oxford Diffraction Ltd.,
Version 1.171.33.31 (release 08-01-2009 CrysAlis171 .NET)
(compiled Jan  8 2009,16:24:04)
Empirical absorption correction using spherical harmonics,
 implemented in SCALE3 ABSPACK scaling algorithm.
;
_exptl_crystal_colour 'dark red'
_exptl_crystal_density_diffrn 1.470
_exptl_crystal_density_method 'not measured'
_exptl_crystal_description lath
_exptl_crystal_F_000 1260
_exptl_crystal_size_max 0.30
_exptl_crystal_size_mid 0.10
_exptl_crystal_size_min 0.03
_refine_diff_density_max 0.824
_refine_diff_density_min -0.540
_refine_diff_density_rms 0.065
_refine_ls_extinction_method none
_refine_ls_goodness_of_fit_ref 0.876
_refine_ls_hydrogen_treatment mixed
_refine_ls_matrix_type full
_refine_ls_number_parameters 407
_refine_ls_number_reflns 4730
_refine_ls_number_restraints 2
_refine_ls_restrained_S_all 0.876
_refine_ls_R_factor_all 0.1207
_refine_ls_R_factor_gt 0.0582
_refine_ls_shift/su_max 0.000
_refine_ls_shift/su_mean 0.000
_refine_ls_structure_factor_coef Fsqd
_refine_ls_weighting_details 'calc w=1/[\s^2^(Fo^2^)+(0.0722P)^2^+0.0000P] where P=(Fo^2^+2Fc^2^)/3'
_refine_ls_weighting_scheme calc
_refine_ls_wR_factor_gt 0.1272
_refine_ls_wR_factor_ref 0.1440
_reflns_number_gt 2389
_reflns_number_total 4730
_reflns_threshold_expression >2sigma(I)
_cod_data_source_file jo101966r_si_001_2.cif
_cod_data_source_block '[1][NO3]2.2.5H2O'
_cod_original_cell_volume 2718.5(3)
_cod_original_formula_sum 'C27 H29 N8 O8.50'
_cod_database_code 4025909

loop_
_symmetry_equiv_pos_as_xyz
'x, y, z'
'-x, y+1/2, -z+1/2'
'-x, -y, -z'
'x, -y-1/2, z-1/2'

loop_
_atom_site_label
_atom_site_type_symbol
_atom_site_fract_x
_atom_site_fract_y
_atom_site_fract_z
_atom_site_U_iso_or_equiv
_atom_site_adp_type
_atom_site_occupancy
_atom_site_symmetry_multiplicity
_atom_site_calc_flag
_atom_site_refinement_flags
_atom_site_disorder_assembly
_atom_site_disorder_group
N5 N 0.48464(13) 0.3045(2) 0.86845(17) 0.0182(6) Uani 1 1 d . . .
N2 N 0.38680(13) 0.1895(3) 0.90942(17) 0.0200(6) Uani 1 1 d . . .
C17 C 0.61984(17) 0.3116(3) 0.8156(2) 0.0192(8) Uani 1 1 d . . .
N3 N 0.29399(13) 0.0636(3) 0.95588(18) 0.0213(7) Uani 1 1 d . . .
N1 N 0.34174(14) 0.4065(3) 1.00590(19) 0.0247(7) Uani 1 1 d . . .
O5 O 0.46171(12) 0.2708(2) 0.14932(16) 0.0269(6) Uani 1 1 d . . .
C20 C 0.69378(17) 0.3159(3) 0.7991(2) 0.0217(8) Uani 1 1 d . . .
N8 N 0.50977(15) 0.2232(3) 0.10605(18) 0.0238(7) Uani 1 1 d . . .
O4 O 0.55917(12) 0.2944(2) 0.08687(16) 0.0311(6) Uani 1 1 d . . .
C23 C 0.83877(17) 0.3236(3) 0.7759(2) 0.0270(8) Uani 1 1 d . . .
C16 C 0.58732(17) 0.1933(3) 0.8359(2) 0.0217(8) Uani 1 1 d . . .
H16 H 0.6115 0.1130 0.8307 0.026 Uiso 1 1 calc R . .
C1 C 0.41963(17) 0.3030(3) 0.9111(2) 0.0195(8) Uani 1 1 d . . .
N6 N 0.90827(15) 0.3271(3) 0.7631(2) 0.0379(8) Uani 1 1 d . . .
C15 C 0.52142(16) 0.1925(3) 0.8628(2) 0.0195(8) Uani 1 1 d . . .
H15 H 0.5009 0.1117 0.8780 0.023 Uiso 1 1 calc R . .
C4 C 0.33156(16) 0.1870(3) 0.9581(2) 0.0215(8) Uani 1 1 d . . .
C25 C 0.72965(17) 0.4343(3) 0.7918(2) 0.0245(8) Uani 1 1 d . . .
H25 H 0.7047 0.5141 0.7943 0.029 Uiso 1 1 calc R . .
C19 C 0.51199(17) 0.4193(3) 0.8400(2) 0.0202(8) Uani 1 1 d . . .
H19 H 0.4847 0.4969 0.8384 0.024 Uiso 1 1 calc R . .
O6 O 0.50758(13) 0.1059(2) 0.08065(16) 0.0304(6) Uani 1 1 d . . .
N7 N 0.19116(17) 0.2870(3) 0.7346(2) 0.0359(8) Uani 1 1 d . . .
C7 C 0.21984(18) -0.1663(3) 0.9610(2) 0.0250(8) Uani 1 1 d . . .
C24 C 0.79952(18) 0.4383(3) 0.7810(2) 0.0280(9) Uani 1 1 d . . .
H24 H 0.8218 0.5207 0.7769 0.034 Uiso 1 1 calc R . .
C14 C 0.20520(18) -0.4092(4) 0.9385(2) 0.0298(9) Uani 1 1 d . . .
H14 H 0.2509 -0.4151 0.9192 0.036 Uiso 1 1 calc R . .
C18 C 0.57813(17) 0.4241(3) 0.8140(2) 0.0220(8) Uani 1 1 d . . .
H18 H 0.5962 0.5050 0.7944 0.026 Uiso 1 1 calc R . .
C2 C 0.39715(17) 0.4128(3) 0.9566(2) 0.0247(8) Uani 1 1 d . . .
H2 H 0.4213 0.4933 0.9527 0.030 Uiso 1 1 calc R . .
O2 O 0.13654(14) 0.2560(3) 0.7686(2) 0.0561(9) Uani 1 1 d . . .
C8 C 0.29214(17) -0.1661(3) 0.9579(2) 0.0233(8) Uani 1 1 d . . .
H8 H 0.3166 -0.2467 0.9575 0.028 Uiso 1 1 calc R . .
C9 C 0.32809(18) -0.0511(3) 0.9554(2) 0.0234(8) Uani 1 1 d . . .
H9 H 0.3773 -0.0523 0.9532 0.028 Uiso 1 1 calc R . .
C10 C 0.17940(18) -0.2902(3) 0.9641(2) 0.0267(8) Uani 1 1 d . . .
C21 C 0.73329(17) 0.2008(3) 0.7943(2) 0.0232(8) Uani 1 1 d . . .
H21 H 0.7108 0.1186 0.7983 0.028 Uiso 1 1 calc R . .
C5 C 0.22296(17) 0.0672(3) 0.9558(2) 0.0247(8) Uani 1 1 d . . .
H5A H 0.1992 0.1489 0.9529 0.030 Uiso 1 1 calc R . .
C22 C 0.80385(17) 0.2042(3) 0.7839(2) 0.0260(8) Uani 1 1 d . . .
H22 H 0.8291 0.1245 0.7822 0.031 Uiso 1 1 calc R . .
C6 C 0.18628(18) -0.0457(3) 0.9599(2) 0.0276(9) Uani 1 1 d . . .
H6A H 0.1371 -0.0423 0.9621 0.033 Uiso 1 1 calc R . .
O1 O 0.24887(15) 0.2781(3) 0.78589(19) 0.0548(8) Uani 1 1 d . . .
N4 N 0.10038(17) -0.5207(3) 0.9691(2) 0.0411(9) Uani 1 1 d . . .
C11 C 0.11187(19) -0.2881(4) 0.9927(3) 0.0371(10) Uani 1 1 d . . .
H11 H 0.0915 -0.2084 1.0107 0.045 Uiso 1 1 calc R . .
C3 C 0.30976(17) 0.2917(3) 1.0094(2) 0.0248(8) Uani 1 1 d . . .
H3 H 0.2720 0.2817 1.0471 0.030 Uiso 1 1 calc R . .
C12 C 0.0760(2) -0.4041(4) 0.9941(3) 0.0425(11) Uani 1 1 d . . .
H12 H 0.0305 -0.4016 1.0143 0.051 Uiso 1 1 calc R . .
C26 C 0.94922(19) 0.2068(4) 0.7635(3) 0.0442(11) Uani 1 1 d . . .
H26A H 0.9505 0.1642 0.8267 0.066 Uiso 1 1 calc R . .
H26B H 0.9971 0.2276 0.7509 0.066 Uiso 1 1 calc R . .
H26C H 0.9276 0.1478 0.7131 0.066 Uiso 1 1 calc R . .
O3 O 0.19071(16) 0.3223(4) 0.6504(2) 0.0725(11) Uani 1 1 d . . .
C27 C 0.94571(18) 0.4509(4) 0.7583(3) 0.0452(11) Uani 1 1 d . . .
H27A H 0.9236 0.5027 0.7038 0.068 Uiso 1 1 calc R . .
H27B H 0.9946 0.4334 0.7491 0.068 Uiso 1 1 calc R . .
H27C H 0.9440 0.4996 0.8185 0.068 Uiso 1 1 calc R . .
C13 C 0.16450(19) -0.5196(4) 0.9410(3) 0.0356(10) Uani 1 1 d . . .
H13 H 0.1832 -0.6001 0.9216 0.043 Uiso 1 1 calc R . .
O7 O 0.35644(16) 0.0934(3) 0.1928(2) 0.0395(7) Uani 1 1 d D . .
O8 O 0.0719(2) 0.2874(4) 0.5209(4) 0.147(2) Uani 1 1 d . . .
H1W H 0.385(2) 0.148(4) 0.175(4) 0.09(2) Uiso 1 1 d D . .
H2W H 0.3224(18) 0.138(4) 0.206(3) 0.088(19) Uiso 1 1 d D . .
O9 O 0.0104(4) 0.4963(6) 0.4645(4) 0.073(2) Uani 0.50 1 d P . .

loop_
_atom_site_aniso_label
_atom_site_aniso_U_11
_atom_site_aniso_U_22
_atom_site_aniso_U_33
_atom_site_aniso_U_23
_atom_site_aniso_U_13
_atom_site_aniso_U_12
N5 0.0179(15) 0.0210(16) 0.0172(14) -0.0003(12) 0.0079(11) -0.0007(13)
N2 0.0169(15) 0.0260(17) 0.0182(15) 0.0047(12) 0.0067(11) -0.0003(13)
C17 0.0235(19) 0.024(2) 0.0108(16) -0.0003(14) 0.0054(13) -0.0005(17)
N3 0.0168(16) 0.0225(17) 0.0258(16) 0.0022(13) 0.0070(12) -0.0026(13)
N1 0.0182(16) 0.0272(17) 0.0301(17) -0.0020(13) 0.0090(13) -0.0016(14)
O5 0.0250(14) 0.0276(14) 0.0304(14) -0.0013(11) 0.0131(11) 0.0041(12)
C20 0.0181(18) 0.029(2) 0.0193(18) -0.0038(15) 0.0080(14) -0.0014(17)
N8 0.0254(17) 0.0254(17) 0.0206(16) 0.0032(13) 0.0031(13) 0.0035(15)
O4 0.0267(15) 0.0298(15) 0.0394(15) 0.0022(11) 0.0144(11) -0.0092(12)
C23 0.019(2) 0.033(2) 0.030(2) -0.0023(16) 0.0097(15) -0.0028(18)
C16 0.0203(19) 0.025(2) 0.0209(18) -0.0012(15) 0.0062(14) 0.0028(16)
C1 0.0165(18) 0.026(2) 0.0165(17) 0.0021(15) 0.0033(13) 0.0021(16)
N6 0.0218(18) 0.036(2) 0.057(2) 0.0008(16) 0.0129(15) -0.0018(16)
C15 0.0201(19) 0.0177(19) 0.0213(18) -0.0016(14) 0.0052(14) -0.0023(16)
C4 0.0165(18) 0.026(2) 0.0218(19) 0.0071(15) 0.0026(14) -0.0035(16)
C25 0.021(2) 0.026(2) 0.028(2) -0.0001(15) 0.0096(15) 0.0018(17)
C19 0.026(2) 0.0187(19) 0.0170(18) 0.0000(14) 0.0065(14) -0.0007(16)
O6 0.0372(16) 0.0181(14) 0.0372(15) -0.0025(11) 0.0097(11) 0.0003(12)
N7 0.033(2) 0.036(2) 0.040(2) -0.0003(16) 0.0108(16) 0.0001(17)
C7 0.025(2) 0.029(2) 0.0226(19) -0.0003(15) 0.0101(15) -0.0054(17)
C24 0.029(2) 0.024(2) 0.033(2) 0.0003(16) 0.0135(16) -0.0084(17)
C14 0.020(2) 0.034(2) 0.036(2) 0.0054(17) 0.0051(16) -0.0001(18)
C18 0.0221(19) 0.023(2) 0.0224(19) 0.0006(15) 0.0069(14) -0.0046(16)
C2 0.0200(19) 0.026(2) 0.029(2) 0.0023(16) 0.0063(15) -0.0036(17)
O2 0.0401(18) 0.060(2) 0.074(2) -0.0034(16) 0.0317(16) -0.0114(16)
C8 0.023(2) 0.026(2) 0.0219(18) 0.0001(15) 0.0090(15) 0.0017(17)
C9 0.0196(19) 0.030(2) 0.0224(19) 0.0004(15) 0.0083(15) 0.0036(17)
C10 0.025(2) 0.030(2) 0.025(2) 0.0011(16) 0.0047(15) -0.0028(18)
C21 0.0218(19) 0.024(2) 0.0255(19) -0.0030(15) 0.0121(15) -0.0029(16)
C5 0.0165(19) 0.029(2) 0.030(2) 0.0013(16) 0.0094(15) 0.0023(17)
C22 0.026(2) 0.024(2) 0.031(2) -0.0028(16) 0.0145(16) 0.0005(17)
C6 0.0181(19) 0.031(2) 0.036(2) -0.0047(17) 0.0115(16) -0.0025(18)
O1 0.0391(18) 0.076(2) 0.0467(18) 0.0155(16) -0.0034(14) -0.0040(17)
N4 0.033(2) 0.034(2) 0.057(2) 0.0010(16) 0.0070(17) -0.0070(17)
C11 0.027(2) 0.030(2) 0.058(3) -0.0044(19) 0.0151(18) -0.0068(19)
C3 0.0177(18) 0.033(2) 0.0247(19) -0.0007(16) 0.0074(14) 0.0008(17)
C12 0.028(2) 0.042(3) 0.060(3) -0.004(2) 0.0170(19) -0.006(2)
C26 0.022(2) 0.043(3) 0.070(3) -0.001(2) 0.019(2) 0.004(2)
O3 0.052(2) 0.133(3) 0.0342(18) 0.0261(19) 0.0104(14) 0.005(2)
C27 0.018(2) 0.047(3) 0.072(3) 0.005(2) 0.013(2) -0.008(2)
C13 0.030(2) 0.032(2) 0.044(2) 0.0026(18) 0.0042(18) -0.001(2)
O7 0.0324(18) 0.0255(16) 0.063(2) 0.0018(14) 0.0182(15) -0.0004(15)
O8 0.084(3) 0.076(3) 0.253(6) -0.073(3) -0.094(3) 0.045(3)
O9 0.094(5) 0.066(4) 0.066(5) 0.000(4) 0.041(4) 0.021(4)

loop_
_atom_type_symbol
_atom_type_description
_atom_type_scat_dispersion_real
_atom_type_scat_dispersion_imag
_atom_type_scat_source
C C 0.0033 0.0016 'International Tables Vol C Tables 4.2.6.8 and 6.1.1.4'
H H 0.0000 0.0000 'International Tables Vol C Tables 4.2.6.8 and 6.1.1.4'
N N 0.0061 0.0033 'International Tables Vol C Tables 4.2.6.8 and 6.1.1.4'
O O 0.0106 0.0060 'International Tables Vol C Tables 4.2.6.8 and 6.1.1.4'

loop_
_geom_angle_atom_site_label_1
_geom_angle_atom_site_label_2
_geom_angle_atom_site_label_3
_geom_angle
_geom_angle_site_symmetry_1
_geom_angle_site_symmetry_3
_geom_angle_publ_flag
C15 N5 C19 119.3(3) . . ?
C15 N5 C1 119.9(3) . . ?
C19 N5 C1 120.6(3) . . ?
C1 N2 C4 114.7(3) . . ?
C18 C17 C16 116.3(3) . . ?
C18 C17 C20 122.4(3) . . ?
C16 C17 C20 121.3(3) . . ?
C9 N3 C5 120.8(3) . . ?
C9 N3 C4 121.1(3) . . ?
C5 N3 C4 118.1(3) . . ?
C3 N1 C2 117.5(3) . . ?
C25 C20 C21 116.4(3) . . ?
C25 C20 C17 122.1(3) . . ?
C21 C20 C17 121.4(3) . . ?
O6 N8 O4 119.9(3) . . ?
O6 N8 O5 120.3(3) . . ?
O4 N8 O5 119.8(3) . . ?
N6 C23 C24 121.6(3) . . ?
N6 C23 C22 121.1(3) . . ?
C24 C23 C22 117.3(3) . . ?
C15 C16 C17 120.7(3) . . ?
C15 C16 H16 119.7 . . ?
C17 C16 H16 119.7 . . ?
N2 C1 C2 123.2(3) . . ?
N2 C1 N5 115.9(3) . . ?
C2 C1 N5 120.8(3) . . ?
C23 N6 C26 120.8(3) . . ?
C23 N6 C27 121.5(3) . . ?
C26 N6 C27 117.5(3) . . ?
N5 C15 C16 121.3(3) . . ?
N5 C15 H15 119.3 . . ?
C16 C15 H15 119.3 . . ?
N2 C4 C3 124.1(3) . . ?
N2 C4 N3 115.6(3) . . ?
C3 C4 N3 120.3(3) . . ?
C24 C25 C20 122.1(3) . . ?
C24 C25 H25 118.9 . . ?
C20 C25 H25 118.9 . . ?
C18 C19 N5 120.8(3) . . ?
C18 C19 H19 119.6 . . ?
N5 C19 H19 119.6 . . ?
O3 N7 O2 121.9(4) . . ?
O3 N7 O1 118.3(3) . . ?
O2 N7 O1 119.7(3) . . ?
C6 C7 C8 117.4(3) . . ?
C6 C7 C10 120.7(3) . . ?
C8 C7 C10 121.9(3) . . ?
C25 C24 C23 121.4(3) . . ?
C25 C24 H24 119.3 . . ?
C23 C24 H24 119.3 . . ?
C13 C14 C10 119.7(3) . . ?
C13 C14 H14 120.2 . . ?
C10 C14 H14 120.2 . . ?
C19 C18 C17 121.1(3) . . ?
C19 C18 H18 119.5 . . ?
C17 C18 H18 119.5 . . ?
N1 C2 C1 120.6(3) . . ?
N1 C2 H2 119.7 . . ?
C1 C2 H2 119.7 . . ?
C9 C8 C7 120.8(3) . . ?
C9 C8 H8 119.6 . . ?
C7 C8 H8 119.6 . . ?
N3 C9 C8 120.1(3) . . ?
N3 C9 H9 119.9 . . ?
C8 C9 H9 119.9 . . ?
C14 C10 C11 117.5(3) . . ?
C14 C10 C7 122.6(3) . . ?
C11 C10 C7 120.0(3) . . ?
C22 C21 C20 121.8(3) . . ?
C22 C21 H21 119.1 . . ?
C20 C21 H21 119.1 . . ?
C6 C5 N3 120.1(3) . . ?
C6 C5 H5A 120.0 . . ?
N3 C5 H5A 120.0 . . ?
C21 C22 C23 121.0(3) . . ?
C21 C22 H22 119.5 . . ?
C23 C22 H22 119.5 . . ?
C5 C6 C7 120.8(3) . . ?
C5 C6 H6A 119.6 . . ?
C7 C6 H6A 119.6 . . ?
C13 N4 C12 115.5(3) . . ?
C12 C11 C10 118.3(4) . . ?
C12 C11 H11 120.8 . . ?
C10 C11 H11 120.8 . . ?
N1 C3 C4 119.8(3) . . ?
N1 C3 H3 120.1 . . ?
C4 C3 H3 120.1 . . ?
N4 C12 C11 124.9(3) . . ?
N4 C12 H12 117.6 . . ?
C11 C12 H12 117.6 . . ?
N6 C26 H26A 109.5 . . ?
N6 C26 H26B 109.5 . . ?
H26A C26 H26B 109.5 . . ?
N6 C26 H26C 109.5 . . ?
H26A C26 H26C 109.5 . . ?
H26B C26 H26C 109.5 . . ?
N6 C27 H27A 109.5 . . ?
N6 C27 H27B 109.5 . . ?
H27A C27 H27B 109.5 . . ?
N6 C27 H27C 109.5 . . ?
H27A C27 H27C 109.5 . . ?
H27B C27 H27C 109.5 . . ?
N4 C13 C14 124.1(4) . . ?
N4 C13 H13 117.9 . . ?
C14 C13 H13 117.9 . . ?
H1W O7 H2W 105(5) . . ?

loop_
_geom_bond_atom_site_label_1
_geom_bond_atom_site_label_2
_geom_bond_distance
_geom_bond_site_symmetry_2
_geom_bond_publ_flag
N5 C15 1.353(4) . ?
N5 C19 1.364(4) . ?
N5 C1 1.446(4) . ?
N2 C1 1.320(4) . ?
N2 C4 1.326(4) . ?
C17 C18 1.401(4) . ?
C17 C16 1.405(4) . ?
C17 C20 1.467(4) . ?
N3 C9 1.344(4) . ?
N3 C5 1.366(4) . ?
N3 C4 1.452(4) . ?
N1 C3 1.329(4) . ?
N1 C2 1.335(4) . ?
O5 N8 1.259(3) . ?
C20 C25 1.402(4) . ?
C20 C21 1.406(4) . ?
N8 O6 1.249(3) . ?
N8 O4 1.250(3) . ?
C23 N6 1.369(4) . ?
C23 C24 1.401(5) . ?
C23 C22 1.404(5) . ?
C16 C15 1.363(4) . ?
C16 H16 0.9500 . ?
C1 C2 1.383(4) . ?
N6 C26 1.460(5) . ?
N6 C27 1.462(5) . ?
C15 H15 0.9500 . ?
C4 C3 1.379(4) . ?
C25 C24 1.370(4) . ?
C25 H25 0.9500 . ?
C19 C18 1.364(4) . ?
C19 H19 0.9500 . ?
N7 O3 1.226(4) . ?
N7 O2 1.243(4) . ?
N7 O1 1.250(4) . ?
C7 C6 1.391(5) . ?
C7 C8 1.396(4) . ?
C7 C10 1.489(5) . ?
C24 H24 0.9500 . ?
C14 C13 1.376(5) . ?
C14 C10 1.377(5) . ?
C14 H14 0.9500 . ?
C18 H18 0.9500 . ?
C2 H2 0.9500 . ?
C8 C9 1.366(4) . ?
C8 H8 0.9500 . ?
C9 H9 0.9500 . ?
C10 C11 1.403(5) . ?
C21 C22 1.381(4) . ?
C21 H21 0.9500 . ?
C5 C6 1.357(5) . ?
C5 H5A 0.9500 . ?
C22 H22 0.9500 . ?
C6 H6A 0.9500 . ?
N4 C13 1.336(4) . ?
N4 C12 1.342(5) . ?
C11 C12 1.373(5) . ?
C11 H11 0.9500 . ?
C3 H3 0.9500 . ?
C12 H12 0.9500 . ?
C26 H26A 0.9800 . ?
C26 H26B 0.9800 . ?
C26 H26C 0.9800 . ?
C27 H27A 0.9800 . ?
C27 H27B 0.9800 . ?
C27 H27C 0.9800 . ?
C13 H13 0.9500 . ?
O7 H1W 0.837(19) . ?
O7 H2W 0.833(19) . ?
O9 O9 1.111(9) 3_566 ?

loop_
_geom_hbond_atom_site_label_D
_geom_hbond_atom_site_label_H
_geom_hbond_atom_site_label_A
_geom_hbond_distance_DH
_geom_hbond_distance_HA
_geom_hbond_distance_DA
_geom_hbond_angle_DHA
_geom_hbond_site_symmetry_A
O7 H2W O3 0.833(19) 2.59(4) 3.286(4) 142(4) 4_565
O7 H2W O1 0.833(19) 2.09(2) 2.884(4) 160(5) 4_565
O7 H1W O5 0.837(19) 2.00(2) 2.835(3) 172(5) .

loop_
_geom_torsion_atom_site_label_1
_geom_torsion_atom_site_label_2
_geom_torsion_atom_site_label_3
_geom_torsion_atom_site_label_4
_geom_torsion
_geom_torsion_site_symmetry_1
_geom_torsion_site_symmetry_2
_geom_torsion_site_symmetry_3
_geom_torsion_site_symmetry_4
_geom_torsion_publ_flag
C18 C17 C20 C25 7.6(5) . . . . ?
C16 C17 C20 C25 -171.2(3) . . . . ?
C18 C17 C20 C21 -175.4(3) . . . . ?
C16 C17 C20 C21 5.7(5) . . . . ?
C18 C17 C16 C15 -7.1(4) . . . . ?
C20 C17 C16 C15 171.8(3) . . . . ?
C4 N2 C1 C2 -2.4(5) . . . . ?
C4 N2 C1 N5 173.0(3) . . . . ?
C15 N5 C1 N2 -24.4(4) . . . . ?
C19 N5 C1 N2 160.4(3) . . . . ?
C15 N5 C1 C2 151.1(3) . . . . ?
C19 N5 C1 C2 -24.1(4) . . . . ?
C24 C23 N6 C26 176.5(3) . . . . ?
C22 C23 N6 C26 -3.8(5) . . . . ?
C24 C23 N6 C27 2.6(5) . . . . ?
C22 C23 N6 C27 -177.7(3) . . . . ?
C19 N5 C15 C16 4.7(4) . . . . ?
C1 N5 C15 C16 -170.6(3) . . . . ?
C17 C16 C15 N5 1.8(5) . . . . ?
C1 N2 C4 C3 -1.7(5) . . . . ?
C1 N2 C4 N3 179.0(3) . . . . ?
C9 N3 C4 N2 35.3(4) . . . . ?
C5 N3 C4 N2 -145.6(3) . . . . ?
C9 N3 C4 C3 -143.9(3) . . . . ?
C5 N3 C4 C3 35.1(4) . . . . ?
C21 C20 C25 C24 -0.3(5) . . . . ?
C17 C20 C25 C24 176.8(3) . . . . ?
C15 N5 C19 C18 -5.6(4) . . . . ?
C1 N5 C19 C18 169.7(3) . . . . ?
C20 C25 C24 C23 0.6(5) . . . . ?
N6 C23 C24 C25 178.6(3) . . . . ?
C22 C23 C24 C25 -1.1(5) . . . . ?
N5 C19 C18 C17 0.0(5) . . . . ?
C16 C17 C18 C19 6.2(4) . . . . ?
C20 C17 C18 C19 -172.7(3) . . . . ?
C3 N1 C2 C1 0.1(5) . . . . ?
N2 C1 C2 N1 3.3(5) . . . . ?
N5 C1 C2 N1 -171.9(3) . . . . ?
C6 C7 C8 C9 1.0(5) . . . . ?
C10 C7 C8 C9 -179.8(3) . . . . ?
C5 N3 C9 C8 -2.1(5) . . . . ?
C4 N3 C9 C8 176.9(3) . . . . ?
C7 C8 C9 N3 0.0(5) . . . . ?
C13 C14 C10 C11 0.5(5) . . . . ?
C13 C14 C10 C7 -178.6(3) . . . . ?
C6 C7 C10 C14 161.4(3) . . . . ?
C8 C7 C10 C14 -17.8(5) . . . . ?
C6 C7 C10 C11 -17.8(5) . . . . ?
C8 C7 C10 C11 163.1(3) . . . . ?
C25 C20 C21 C22 0.7(5) . . . . ?
C17 C20 C21 C22 -176.5(3) . . . . ?
C9 N3 C5 C6 3.2(5) . . . . ?
C4 N3 C5 C6 -175.9(3) . . . . ?
C20 C21 C22 C23 -1.2(5) . . . . ?
N6 C23 C22 C21 -178.3(3) . . . . ?
C24 C23 C22 C21 1.4(5) . . . . ?
N3 C5 C6 C7 -2.2(5) . . . . ?
C8 C7 C6 C5 0.1(5) . . . . ?
C10 C7 C6 C5 -179.1(3) . . . . ?
C14 C10 C11 C12 0.4(5) . . . . ?
C7 C10 C11 C12 179.6(3) . . . . ?
C2 N1 C3 C4 -4.0(5) . . . . ?
N2 C4 C3 N1 5.1(5) . . . . ?
N3 C4 C3 N1 -175.7(3) . . . . ?
C13 N4 C12 C11 -0.1(6) . . . . ?
C10 C11 C12 N4 -0.6(6) . . . . ?
C12 N4 C13 C14 1.2(6) . . . . ?
C10 C14 C13 N4 -1.4(6) . . . . ?
